data_7211456
loop_
_publ_author_name
'Muddassir, Mohd.'
'Song, Xiao-Jiao'
'Chen, Ying'
'Cao, Fan'
'Wei, Rong-Min'
'Song, You'

_publ_section_title
;
 Ion-induced diversity in structure and magnetic properties of
 hexacyanometalate--lanthanide bimetallic assemblies
;
_journal_issue 48
_journal_name_full CrystEngComm
_journal_page_first 10541
_journal_paper_doi 10.1039/c3ce41704b
_journal_volume 15
_journal_year 2013
_chemical_formula_moiety 'C27 H27 Co Dy N11 O3, 3(H2 O)'
_chemical_formula_sum 'C27 H33 Co Dy N11 O6'
_chemical_formula_weight 829.07
_chemical_name_systematic
; 
 ? 
;
_space_group_IT_number 14
_symmetry_cell_setting monoclinic
_symmetry_space_group_name_Hall '-P 2ybc'
_symmetry_space_group_name_H-M 'P 1 21/c 1'
_atom_sites_solution_hydrogens geom
_atom_sites_solution_primary direct
_atom_sites_solution_secondary difmap
_audit_creation_method SHELXL-97
_cell_angle_alpha 90.00
_cell_angle_beta 98.246(2)
_cell_angle_gamma 90.00
_cell_formula_units_Z 4
_cell_length_a 16.362(2)
_cell_length_b 13.2326(17)
_cell_length_c 15.670(2)
_cell_measurement_reflns_used 2830
_cell_measurement_temperature 296(2)
_cell_measurement_theta_max 21.99
_cell_measurement_theta_min 2.48
_cell_volume 3357.7(7)
_computing_cell_refinement 'Bruker SMART'
_computing_data_collection 'Bruker SMART'
_computing_data_reduction 'Bruker SAINT'
_computing_molecular_graphics 'Bruker SHELXTL'
_computing_publication_material 'Bruker SHELXTL'
_computing_structure_refinement 'SHELXL-97 (Sheldrick, 1997)'
_computing_structure_solution 'SHELXS-97 (Sheldrick, 1990)'
_diffrn_ambient_temperature 296(2)
_diffrn_measured_fraction_theta_full 0.999
_diffrn_measured_fraction_theta_max 0.999
_diffrn_radiation_monochromator graphite
_diffrn_radiation_source 'fine-focus sealed tube'
_diffrn_radiation_type MoK\a
_diffrn_radiation_wavelength 0.71073
_diffrn_reflns_av_R_equivalents 0.0700
_diffrn_reflns_av_sigmaI/netI 0.0874
_diffrn_reflns_limit_h_max 19
_diffrn_reflns_limit_h_min -20
_diffrn_reflns_limit_k_max 12
_diffrn_reflns_limit_k_min -16
_diffrn_reflns_limit_l_max 19
_diffrn_reflns_limit_l_min -19
_diffrn_reflns_number 19942
_diffrn_reflns_theta_full 26.00
_diffrn_reflns_theta_max 26.00
_diffrn_reflns_theta_min 1.26
_exptl_absorpt_coefficient_mu 2.758
_exptl_absorpt_correction_T_max 0.8095
_exptl_absorpt_correction_T_min 0.7331
_exptl_absorpt_correction_type multi-scan
_exptl_absorpt_process_details 'SADABS (Bruker, 2000)'
_exptl_crystal_colour colourless
_exptl_crystal_density_diffrn 1.640
_exptl_crystal_density_method 'not measured'
_exptl_crystal_description block
_exptl_crystal_F_000 1652
_exptl_crystal_size_max 0.12
_exptl_crystal_size_mid 0.11
_exptl_crystal_size_min 0.08
_refine_diff_density_max 1.120
_refine_diff_density_min -0.920
_refine_diff_density_rms 0.122
_refine_ls_extinction_method none
_refine_ls_goodness_of_fit_ref 1.017
_refine_ls_hydrogen_treatment constr
_refine_ls_matrix_type full
_refine_ls_number_parameters 449
_refine_ls_number_reflns 6588
_refine_ls_number_restraints 31
_refine_ls_restrained_S_all 1.036
_refine_ls_R_factor_all 0.0877
_refine_ls_R_factor_gt 0.0429
_refine_ls_shift/su_max 0.002
_refine_ls_shift/su_mean 0.000
_refine_ls_structure_factor_coef Fsqd
_refine_ls_weighting_details 'calc w=1/[\s^2^(Fo^2^)+(0.0225P)^2^+0.1285P] where P=(Fo^2^+2Fc^2^)/3'
_refine_ls_weighting_scheme calc
_refine_ls_wR_factor_gt 0.0719
_refine_ls_wR_factor_ref 0.0813
_reflns_number_gt 4219
_reflns_number_total 6588
_reflns_threshold_expression >2sigma(I)
_cod_data_source_file c3ce41704b.txt
_cod_data_source_block 2-dyco
_cod_depositor_comments
;
The following automatic conversions were performed:

'_symmetry_cell_setting' value 'Monoclinic' changed to 'monoclinic'
according to /home/saulius/struct/CIF-dictionaries/cif_core.dic
dictionary named 'cif_core.dic' version 2.4.2 from 2011-04-26.

Automatic conversion script
Id: cif_fix_values 1891 2012-01-12 08:04:46Z andrius 
;
_cod_original_cell_volume 3357.8(8)
_cod_original_sg_symbol_H-M 'P 21/c'
_cod_database_code 7211456

loop_
_symmetry_equiv_pos_as_xyz
'x, y, z'
'-x, y+1/2, -z+1/2'
'-x, -y, -z'
'x, -y-1/2, z-1/2'

loop_
_atom_site_label
_atom_site_type_symbol
_atom_site_fract_x
_atom_site_fract_y
_atom_site_fract_z
_atom_site_U_iso_or_equiv
_atom_site_adp_type
_atom_site_occupancy
_atom_site_symmetry_multiplicity
_atom_site_calc_flag
_atom_site_refinement_flags
_atom_site_disorder_assembly
_atom_site_disorder_group
C1 C 0.4462(4) 0.7795(6) 1.0953(4) 0.063(2) Uani 1 1 d . . .
H1 H 0.4153 0.7212 1.0818 0.076 Uiso 1 1 calc R . .
C2 C 0.5247(4) 0.7670(6) 1.1357(4) 0.073(2) Uani 1 1 d U . .
H2 H 0.5465 0.7032 1.1499 0.087 Uiso 1 1 calc R . .
C3 C 0.5704(5) 0.8536(7) 1.1546(5) 0.089(3) Uani 1 1 d U . .
H3 H 0.6254 0.8487 1.1793 0.107 Uiso 1 1 calc R . .
C4 C 0.5363(5) 0.9449(8) 1.1378(5) 0.092(3) Uani 1 1 d . . .
H4 H 0.5673 1.0025 1.1537 0.110 Uiso 1 1 calc R . .
C5 C 0.4530(4) 0.9550(7) 1.0957(4) 0.069(2) Uani 1 1 d . . .
C6 C 0.4099(5) 1.0538(6) 1.0761(5) 0.064(2) Uani 1 1 d . . .
C7 C 0.4484(6) 1.1449(7) 1.1030(6) 0.102(3) Uani 1 1 d . . .
H7 H 0.5021 1.1461 1.1320 0.122 Uiso 1 1 calc R . .
C8 C 0.4053(7) 1.2312(8) 1.0855(7) 0.119(4) Uani 1 1 d . . .
H8 H 0.4285 1.2929 1.1040 0.142 Uiso 1 1 calc R . .
C9 C 0.3270(7) 1.2274(6) 1.0401(6) 0.096(3) Uani 1 1 d . . .
H9 H 0.2974 1.2867 1.0270 0.115 Uiso 1 1 calc R . .
C10 C 0.2925(5) 1.1356(5) 1.0142(4) 0.0592(19) Uani 1 1 d . . .
C11 C 0.2095(5) 1.1266(6) 0.9654(4) 0.064(2) Uani 1 1 d . . .
C12 C 0.1634(7) 1.2106(6) 0.9312(6) 0.092(3) Uani 1 1 d . . .
H12 H 0.1856 1.2754 0.9374 0.111 Uiso 1 1 calc R . .
C13 C 0.0873(7) 1.1960(9) 0.8897(6) 0.116(4) Uani 1 1 d . . .
H13 H 0.0560 1.2514 0.8677 0.139 Uiso 1 1 calc R . .
C14 C 0.0549(6) 1.1026(8) 0.8790(6) 0.109(4) Uani 1 1 d . . .
H14 H 0.0019 1.0922 0.8500 0.131 Uiso 1 1 calc R . .
C15 C 0.1029(5) 1.0236(7) 0.9122(5) 0.095(3) Uani 1 1 d . . .
H15 H 0.0808 0.9590 0.9040 0.114 Uiso 1 1 calc R . .
C16 C 0.2720(3) 0.5589(4) 1.2851(4) 0.0357(14) Uani 1 1 d . . .
C17 C 0.2286(3) 0.3917(5) 1.1982(4) 0.0434(15) Uani 1 1 d . . .
C18 C 0.2052(3) 0.4944(4) 1.0510(4) 0.0412(15) Uani 1 1 d . . .
C19 C 0.2536(3) 0.6619(5) 1.1328(3) 0.0372(14) Uani 1 1 d . . .
C20 C 0.1301(4) 0.5592(5) 1.1830(4) 0.0423(16) Uani 1 1 d . . .
C21 C 0.3510(4) 0.5049(4) 1.1532(4) 0.0444(16) Uani 1 1 d . . .
C22 C 0.0993(4) 0.7394(6) 0.9667(5) 0.0713(15) Uani 1 1 d U A .
H22 H 0.1214 0.6982 1.0123 0.086 Uiso 1 1 calc R . .
C23 C -0.0114(5) 0.7741(6) 0.8597(5) 0.109(2) Uani 1 1 d U . .
H23A H -0.0110 0.8434 0.8778 0.164 Uiso 1 1 calc R . .
H23B H -0.0674 0.7519 0.8440 0.164 Uiso 1 1 calc R . .
H23C H 0.0176 0.7679 0.8109 0.164 Uiso 1 1 calc R . .
C24 C -0.0196(5) 0.6316(5) 0.9530(5) 0.0872(19) Uani 1 1 d U . .
H24A H -0.0264 0.5815 0.9083 0.131 Uiso 1 1 calc R . .
H24B H -0.0728 0.6552 0.9632 0.131 Uiso 1 1 calc R . .
H24C H 0.0090 0.6025 1.0050 0.131 Uiso 1 1 calc R . .
C25A C 0.3270(7) 0.6543(12) 0.9332(9) 0.067(5) Uani 0.626(16) 1 d P A 1
H25 H 0.3127 0.6154 0.9782 0.081 Uiso 0.626(16) 1 calc PR A 1
C26A C 0.3838(12) 0.6495(16) 0.8030(11) 0.108(7) Uani 0.626(16) 1 d P A 1
H26A H 0.3453 0.6338 0.7525 0.161 Uiso 0.626(16) 1 calc PR A 1
H26B H 0.4377 0.6255 0.7956 0.161 Uiso 0.626(16) 1 calc PR A 1
H26C H 0.3856 0.7214 0.8115 0.161 Uiso 0.626(16) 1 calc PR A 1
C27A C 0.3676(10) 0.4882(10) 0.8833(15) 0.116(7) Uani 0.626(16) 1 d P A 1
H27D H 0.4242 0.4710 0.9030 0.174 Uiso 0.626(16) 1 calc PR A 1
H27E H 0.3499 0.4556 0.8290 0.174 Uiso 0.626(16) 1 calc PR A 1
H27F H 0.3337 0.4660 0.9248 0.174 Uiso 0.626(16) 1 calc PR A 1
C25B C 0.3242(11) 0.7033(17) 0.8734(12) 0.054(7) Uani 0.374(16) 1 d P A 2
H25A H 0.3089 0.7375 0.8217 0.065 Uiso 0.374(16) 1 calc PR A 2
C26B C 0.375(2) 0.575(3) 0.7799(17) 0.115(14) Uani 0.374(16) 1 d P A 2
H26D H 0.3254 0.5470 0.7488 0.172 Uiso 0.374(16) 1 calc PR A 2
H26E H 0.4186 0.5265 0.7835 0.172 Uiso 0.374(16) 1 calc PR A 2
H26F H 0.3902 0.6345 0.7504 0.172 Uiso 0.374(16) 1 calc PR A 2
C27B C 0.3928(16) 0.553(2) 0.9420(15) 0.089(10) Uani 0.374(16) 1 d P A 2
H27A H 0.4504 0.5690 0.9555 0.133 Uiso 0.374(16) 1 calc PR A 2
H27B H 0.3868 0.4815 0.9307 0.133 Uiso 0.374(16) 1 calc PR A 2
H27C H 0.3650 0.5701 0.9899 0.133 Uiso 0.374(16) 1 calc PR A 2
Dy1 Dy 0.266697(17) 0.88032(2) 1.001568(17) 0.03424(9) Uani 1 1 d . . .
Co1 Co 0.24036(5) 0.52907(6) 1.16850(5) 0.0346(2) Uani 1 1 d . . .
N1 N 0.4094(3) 0.8663(4) 1.0732(3) 0.0472(13) Uani 1 1 d . . .
N2 N 0.3342(3) 1.0484(4) 1.0321(3) 0.0458(13) Uani 1 1 d . . .
N3 N 0.1778(4) 1.0318(4) 0.9548(3) 0.0566(15) Uani 1 1 d . . .
N4 N 0.2606(3) 0.7399(4) 1.1020(3) 0.0426(13) Uani 1 1 d . . .
N5 N 0.2878(3) 0.5734(4) 1.3583(3) 0.0476(14) Uani 1 1 d . . .
N6 N 0.2235(3) 0.3091(4) 1.2142(4) 0.0630(17) Uani 1 1 d . . .
N7 N 0.1842(3) 0.4737(4) 0.9816(3) 0.0605(16) Uani 1 1 d . . .
N8 N 0.4184(4) 0.4923(5) 1.1430(4) 0.0761(19) Uani 1 1 d . . .
N9 N 0.0641(4) 0.5810(5) 1.1908(3) 0.0679(18) Uani 1 1 d . . .
N10 N 0.3596(3) 0.6048(5) 0.8719(4) 0.0618(16) Uani 1 1 d . . .
N11 N 0.0272(4) 0.7145(5) 0.9271(4) 0.0733(13) Uani 1 1 d U . .
O1 O 0.3144(3) 0.7411(4) 0.9368(3) 0.0681(15) Uani 1 1 d . . .
O2 O 0.1416(3) 0.8112(3) 0.9506(3) 0.0651(13) Uani 1 1 d . . .
O3 O 0.2189(3) 0.9375(3) 1.1243(3) 0.0673(14) Uani 1 1 d . . .
H3A H 0.2356 0.9936 1.1455 0.081 Uiso 1 1 d R A .
H3B H 0.1852 0.9019 1.1479 0.081 Uiso 1 1 d R . .
O4 O 0.1525(4) 0.8340(4) 0.2450(4) 0.140(3) Uani 1 1 d . . .
H4A H 0.1139 0.7903 0.2323 0.168 Uiso 1 1 d R . .
H4B H 0.1344 0.8830 0.2712 0.168 Uiso 1 1 d R . .
O5 O 0.2047(4) 0.1019(3) 0.2066(4) 0.124(3) Uani 1 1 d . . .
H5A H 0.1734 0.0803 0.2410 0.149 Uiso 1 1 d R . .
H5B H 0.2094 0.1651 0.2125 0.149 Uiso 1 1 d R . .
O6 O 0.1024(3) 0.0174(4) 0.3124(3) 0.0753(15) Uani 1 1 d . . .
H6A H 0.1272 0.0217 0.3631 0.090 Uiso 1 1 d R . .
H6B H 0.0533 0.0380 0.3119 0.090 Uiso 1 1 d R . .

loop_
_atom_site_aniso_label
_atom_site_aniso_U_11
_atom_site_aniso_U_22
_atom_site_aniso_U_33
_atom_site_aniso_U_23
_atom_site_aniso_U_13
_atom_site_aniso_U_12
C1 0.055(5) 0.065(6) 0.068(5) -0.003(4) 0.001(4) 0.001(4)
C2 0.049(5) 0.096(7) 0.070(5) -0.001(5) -0.001(4) -0.006(4)
C3 0.045(5) 0.121(8) 0.096(6) -0.006(6) -0.008(4) 0.014(5)
C4 0.051(6) 0.131(9) 0.093(6) -0.022(6) 0.005(5) -0.028(5)
C5 0.054(5) 0.109(7) 0.045(4) -0.007(5) 0.014(4) -0.023(5)
C6 0.081(6) 0.048(5) 0.066(5) -0.009(4) 0.024(4) -0.011(4)
C7 0.110(8) 0.077(7) 0.123(8) -0.038(7) 0.030(6) -0.043(6)
C8 0.140(11) 0.070(8) 0.155(10) -0.046(8) 0.051(8) -0.044(7)
C9 0.134(9) 0.044(6) 0.122(8) -0.017(5) 0.055(7) -0.029(6)
C10 0.084(6) 0.031(5) 0.069(5) -0.002(4) 0.031(4) -0.001(4)
C11 0.093(6) 0.047(5) 0.060(4) 0.005(4) 0.035(4) 0.011(5)
C12 0.146(10) 0.047(6) 0.088(7) 0.014(5) 0.033(6) 0.032(6)
C13 0.142(11) 0.120(10) 0.081(7) 0.015(7) 0.000(7) 0.068(9)
C14 0.116(8) 0.094(8) 0.107(8) -0.015(7) -0.023(6) 0.048(7)
C15 0.085(7) 0.089(7) 0.100(7) -0.005(5) -0.020(5) 0.038(5)
C16 0.040(4) 0.028(4) 0.039(3) 0.001(3) 0.007(3) 0.003(3)
C17 0.043(4) 0.039(4) 0.048(4) -0.008(3) 0.004(3) -0.007(3)
C18 0.042(4) 0.039(4) 0.044(4) -0.002(3) 0.011(3) -0.004(3)
C19 0.041(4) 0.037(4) 0.033(3) -0.003(3) 0.003(3) 0.001(3)
C20 0.047(4) 0.044(4) 0.036(3) 0.003(3) 0.002(3) -0.009(3)
C21 0.050(4) 0.040(4) 0.042(4) 0.009(3) 0.005(3) -0.001(3)
C22 0.060(3) 0.072(3) 0.077(3) 0.009(3) -0.008(2) -0.015(3)
C23 0.092(4) 0.115(4) 0.108(4) 0.030(3) -0.032(3) -0.024(4)
C24 0.080(4) 0.076(4) 0.101(4) 0.002(4) 0.001(4) -0.026(3)
C25A 0.067(9) 0.080(12) 0.058(9) -0.004(9) 0.019(7) 0.004(7)
C26A 0.109(13) 0.16(2) 0.055(11) 0.001(12) 0.029(10) 0.021(14)
C27A 0.131(15) 0.034(9) 0.19(2) -0.009(11) 0.059(14) 0.018(8)
C25B 0.079(14) 0.067(16) 0.014(10) 0.001(11) -0.001(9) -0.007(12)
C26B 0.12(2) 0.17(4) 0.047(16) -0.032(19) -0.008(14) 0.07(2)
C27B 0.14(2) 0.07(2) 0.065(16) 0.035(15) 0.037(15) 0.054(17)
Dy1 0.04044(16) 0.02900(17) 0.03302(14) 0.00071(15) 0.00440(10) -0.00412(14)
Co1 0.0389(5) 0.0316(5) 0.0330(4) 0.0004(4) 0.0045(3) -0.0026(3)
N1 0.036(3) 0.047(4) 0.058(3) 0.002(3) 0.002(2) -0.005(3)
N2 0.053(4) 0.044(4) 0.043(3) -0.004(3) 0.016(3) -0.007(3)
N3 0.064(4) 0.050(4) 0.055(4) -0.001(3) 0.006(3) 0.008(3)
N4 0.054(3) 0.037(3) 0.038(3) 0.004(3) 0.011(2) -0.001(2)
N5 0.060(4) 0.042(3) 0.041(3) -0.001(3) 0.004(3) 0.003(3)
N6 0.077(4) 0.033(4) 0.080(4) -0.001(3) 0.014(3) -0.008(3)
N7 0.076(4) 0.067(4) 0.038(3) -0.013(3) 0.007(3) -0.016(3)
N8 0.046(4) 0.090(5) 0.094(5) 0.016(4) 0.017(4) 0.009(3)
N9 0.045(4) 0.097(5) 0.062(4) -0.003(3) 0.011(3) 0.005(3)
N10 0.058(4) 0.065(5) 0.065(4) -0.022(4) 0.014(3) 0.000(3)
N11 0.062(3) 0.075(3) 0.078(3) 0.007(3) -0.007(2) -0.018(2)
O1 0.112(4) 0.039(4) 0.055(4) -0.002(3) 0.016(3) 0.018(3)
O2 0.057(3) 0.063(3) 0.070(3) 0.016(3) -0.006(2) -0.019(2)
O3 0.103(4) 0.042(3) 0.065(3) 0.002(2) 0.039(3) -0.010(3)
O4 0.188(7) 0.100(5) 0.157(6) 0.004(5) 0.107(5) 0.000(4)
O5 0.221(7) 0.032(3) 0.150(5) -0.008(3) 0.133(5) -0.001(4)
O6 0.056(3) 0.122(4) 0.049(3) 0.003(3) 0.008(2) 0.004(3)

loop_
_atom_type_symbol
_atom_type_description
_atom_type_scat_dispersion_real
_atom_type_scat_dispersion_imag
_atom_type_scat_source
C C 0.0033 0.0016 'International Tables Vol C Tables 4.2.6.8 and 6.1.1.4'
H H 0.0000 0.0000 'International Tables Vol C Tables 4.2.6.8 and 6.1.1.4'
N N 0.0061 0.0033 'International Tables Vol C Tables 4.2.6.8 and 6.1.1.4'
O O 0.0106 0.0060 'International Tables Vol C Tables 4.2.6.8 and 6.1.1.4'
Co Co 0.3494 0.9721 'International Tables Vol C Tables 4.2.6.8 and 6.1.1.4'
Dy Dy -0.1892 4.4098 'International Tables Vol C Tables 4.2.6.8 and 6.1.1.4'

loop_
_geom_angle_atom_site_label_1
_geom_angle_atom_site_label_2
_geom_angle_atom_site_label_3
_geom_angle
_geom_angle_site_symmetry_1
_geom_angle_site_symmetry_3
N1 C1 C2 126.4(7) . .
N1 C1 H1 116.8 . .
C2 C1 H1 116.8 . .
C1 C2 C3 116.5(8) . .
C1 C2 H2 121.8 . .
C3 C2 H2 121.8 . .
C4 C3 C2 120.7(8) . .
C4 C3 H3 119.7 . .
C2 C3 H3 119.7 . .
C3 C4 C5 121.1(8) . .
C3 C4 H4 119.5 . .
C5 C4 H4 119.5 . .
N1 C5 C4 117.2(8) . .
N1 C5 C6 118.4(6) . .
C4 C5 C6 124.4(8) . .
N2 C6 C7 123.3(8) . .
N2 C6 C5 115.8(6) . .
C7 C6 C5 120.9(8) . .
C8 C7 C6 118.0(10) . .
C8 C7 H7 121.0 . .
C6 C7 H7 121.0 . .
C7 C8 C9 119.7(9) . .
C7 C8 H8 120.1 . .
C9 C8 H8 120.1 . .
C8 C9 C10 119.8(9) . .
C8 C9 H9 120.1 . .
C10 C9 H9 120.1 . .
N2 C10 C9 121.4(8) . .
N2 C10 C11 116.2(6) . .
C9 C10 C11 122.4(8) . .
N3 C11 C12 120.6(8) . .
N3 C11 C10 116.6(7) . .
C12 C11 C10 122.8(8) . .
C13 C12 C11 119.0(9) . .
C13 C12 H12 120.5 . .
C11 C12 H12 120.5 . .
C12 C13 C14 121.1(10) . .
C12 C13 H13 119.4 . .
C14 C13 H13 119.4 . .
C13 C14 C15 117.5(10) . .
C13 C14 H14 121.3 . .
C15 C14 H14 121.3 . .
N3 C15 C14 125.1(9) . .
N3 C15 H15 117.5 . .
C14 C15 H15 117.5 . .
N5 C16 Co1 175.8(5) . .
N6 C17 Co1 177.7(6) . .
N7 C18 Co1 179.7(6) . .
N4 C19 Co1 172.7(5) . .
N9 C20 Co1 177.4(6) . .
N8 C21 Co1 178.5(6) . .
O2 C22 N11 127.1(7) . .
O2 C22 H22 116.4 . .
N11 C22 H22 116.4 . .
N11 C23 H23A 109.5 . .
N11 C23 H23B 109.5 . .
H23A C23 H23B 109.5 . .
N11 C23 H23C 109.5 . .
H23A C23 H23C 109.5 . .
H23B C23 H23C 109.5 . .
N11 C24 H24A 109.5 . .
N11 C24 H24B 109.5 . .
H24A C24 H24B 109.5 . .
N11 C24 H24C 109.5 . .
H24A C24 H24C 109.5 . .
H24B C24 H24C 109.5 . .
O1 C25A N10 127.4(14) . .
O1 C25A H25 116.3 . .
N10 C25A H25 116.3 . .
N10 C26A H26A 109.5 . .
N10 C26A H26B 109.5 . .
N10 C26A H26C 109.5 . .
N10 C27A H27D 109.5 . .
N10 C27A H27E 109.5 . .
N10 C27A H27F 109.5 . .
O1 C25B N10 121.4(17) . .
O1 C25B H25A 119.3 . .
N10 C25B H25A 119.3 . .
N10 C26B H26D 109.5 . .
N10 C26B H26E 109.5 . .
H26D C26B H26E 109.5 . .
N10 C26B H26F 109.5 . .
H26D C26B H26F 109.5 . .
H26E C26B H26F 109.5 . .
N10 C27B H27A 109.5 . .
N10 C27B H27B 109.5 . .
H27A C27B H27B 109.5 . .
N10 C27B H27C 109.5 . .
H27A C27B H27C 109.5 . .
H27B C27B H27C 109.5 . .
O2 Dy1 O1 82.41(18) . .
O2 Dy1 O3 91.66(16) . .
O1 Dy1 O3 144.14(17) . .
O2 Dy1 N5 90.96(16) . 4_575
O1 Dy1 N5 71.76(18) . 4_575
O3 Dy1 N5 143.95(16) . 4_575
O2 Dy1 N4 78.64(15) . .
O1 Dy1 N4 73.88(18) . .
O3 Dy1 N4 70.29(15) . .
N5 Dy1 N4 145.11(16) 4_575 .
O2 Dy1 N1 151.61(17) . .
O1 Dy1 N1 77.25(18) . .
O3 Dy1 N1 93.32(17) . .
N5 Dy1 N1 101.10(17) 4_575 .
N4 Dy1 N1 76.83(16) . .
O2 Dy1 N2 140.75(17) . .
O1 Dy1 N2 129.08(18) . .
O3 Dy1 N2 75.04(15) . .
N5 Dy1 N2 80.39(16) 4_575 .
N4 Dy1 N2 127.66(16) . .
N1 Dy1 N2 67.25(18) . .
O2 Dy1 N3 76.44(18) . .
O1 Dy1 N3 136.74(18) . .
O3 Dy1 N3 74.39(16) . .
N5 Dy1 N3 71.34(17) 4_575 .
N4 Dy1 N3 135.65(17) . .
N1 Dy1 N3 131.73(19) . .
N2 Dy1 N3 64.5(2) . .
C19 Co1 C16 93.8(2) . .
C19 Co1 C21 88.1(2) . .
C16 Co1 C21 91.4(2) . .
C19 Co1 C20 89.5(2) . .
C16 Co1 C20 88.5(2) . .
C21 Co1 C20 177.6(3) . .
C19 Co1 C17 176.5(2) . .
C16 Co1 C17 89.2(2) . .
C21 Co1 C17 90.1(2) . .
C20 Co1 C17 92.3(3) . .
C19 Co1 C18 88.2(2) . .
C16 Co1 C18 177.6(2) . .
C21 Co1 C18 89.9(3) . .
C20 Co1 C18 90.3(2) . .
C17 Co1 C18 88.8(2) . .
C1 N1 C5 118.0(6) . .
C1 N1 Dy1 123.7(4) . .
C5 N1 Dy1 118.2(5) . .
C6 N2 C10 117.8(6) . .
C6 N2 Dy1 120.0(5) . .
C10 N2 Dy1 121.7(5) . .
C15 N3 C11 116.8(6) . .
C15 N3 Dy1 122.7(5) . .
C11 N3 Dy1 120.2(5) . .
C19 N4 Dy1 165.0(4) . .
C16 N5 Dy1 158.5(5) . 4_576
C25A N10 C26A 123.8(11) . .
C25A N10 C27B 79.7(11) . .
C26A N10 C27B 138.9(14) . .
C25A N10 C25B 48.4(8) . .
C26A N10 C25B 77.1(11) . .
C27B N10 C25B 124.9(13) . .
C25A N10 C26B 158.1(14) . .
C26A N10 C26B 41.8(14) . .
C27B N10 C26B 122.1(15) . .
C25B N10 C26B 111.4(15) . .
C25A N10 C27A 116.1(11) . .
C26A N10 C27A 120.0(10) . .
C27B N10 C27A 51.7(11) . .
C25B N10 C27A 158.6(11) . .
C26B N10 C27A 80.5(13) . .
C22 N11 C23 120.1(7) . .
C22 N11 C24 123.2(7) . .
C23 N11 C24 116.5(6) . .
C25B O1 C25A 58.8(11) . .
C25B O1 Dy1 146.6(13) . .
C25A O1 Dy1 152.1(9) . .
C22 O2 Dy1 138.3(5) . .
Dy1 O3 H3A 119.3 . .
Dy1 O3 H3B 120.1 . .
H3A O3 H3B 120.6 . .
H4A O4 H4B 109.4 . .
H5A O5 H5B 108.6 . .
H6A O6 H6B 108.4 . .

loop_
_geom_bond_atom_site_label_1
_geom_bond_atom_site_label_2
_geom_bond_distance
_geom_bond_site_symmetry_2
C1 N1 1.319(7) .
C1 C2 1.359(8) .
C1 H1 0.9300 .
C2 C3 1.377(10) .
C2 H2 0.9300 .
C3 C4 1.340(11) .
C3 H3 0.9300 .
C4 C5 1.433(9) .
C4 H4 0.9300 .
C5 N1 1.392(8) .
C5 C6 1.496(10) .
C6 N2 1.331(8) .
C6 C7 1.397(10) .
C7 C8 1.349(12) .
C7 H7 0.9300 .
C8 C9 1.374(12) .
C8 H8 0.9300 .
C9 C10 1.376(9) .
C9 H9 0.9300 .
C10 N2 1.349(8) .
C10 C11 1.465(10) .
C11 N3 1.359(8) .
C11 C12 1.406(10) .
C12 C13 1.333(12) .
C12 H12 0.9300 .
C13 C14 1.346(12) .
C13 H13 0.9300 .
C14 C15 1.364(10) .
C14 H14 0.9300 .
C15 N3 1.314(9) .
C15 H15 0.9300 .
C16 N5 1.155(6) .
C16 Co1 1.869(6) .
C17 N6 1.126(7) .
C17 Co1 1.893(7) .
C18 N7 1.127(7) .
C18 Co1 1.904(6) .
C19 N4 1.152(6) .
C19 Co1 1.867(6) .
C20 N9 1.141(7) .
C20 Co1 1.893(7) .
C21 N8 1.149(7) .
C21 Co1 1.887(7) .
C22 O2 1.222(7) .
C22 N11 1.295(8) .
C22 H22 0.9300 .
C23 N11 1.393(8) .
C23 H23A 0.9600 .
C23 H23B 0.9600 .
C23 H23C 0.9600 .
C24 N11 1.430(8) .
C24 H24A 0.9600 .
C24 H24B 0.9600 .
C24 H24C 0.9600 .
C25A O1 1.170(14) .
C25A N10 1.335(14) .
C25A H25 0.9300 .
C26A N10 1.340(17) .
C26A H26A 0.9600 .
C26A H26B 0.9600 .
C26A H26C 0.9600 .
C27A N10 1.557(13) .
C27A H27D 0.9600 .
C27A H27E 0.9600 .
C27A H27F 0.9600 .
C25B O1 1.144(18) .
C25B N10 1.43(2) .
C25B H25A 0.9300 .
C26B N10 1.55(2) .
C26B H26D 0.9600 .
C26B H26E 0.9600 .
C26B H26F 0.9600 .
C27B N10 1.345(19) .
C27B H27A 0.9600 .
C27B H27B 0.9600 .
C27B H27C 0.9600 .
Dy1 O2 2.279(4) .
Dy1 O1 2.293(5) .
Dy1 O3 2.304(4) .
Dy1 N5 2.399(5) 4_575
Dy1 N4 2.447(5) .
Dy1 N1 2.449(5) .
Dy1 N2 2.498(5) .
Dy1 N3 2.523(5) .
N5 Dy1 2.400(5) 4_576
O3 H3A 0.8437 .
O3 H3B 0.8501 .
O4 H4A 0.8580 .
O4 H4B 0.8443 .
O5 H5A 0.8452 .
O5 H5B 0.8442 .
O6 H6A 0.8416 .
O6 H6B 0.8471 .
